data_4070196
loop_
_publ_author_name
'Segawa, Yasutomo'
'Yamashita, Makoto'
'Nozaki, Kyoko'

_publ_section_title
;
 Diphenylphosphino- or Dicyclohexylphosphino-Tethered Boryl Pincer
 Ligands: Syntheses of PBP Iridium(III) Complexes and Their Conversion to
 Iridium&#x2212;Ethylene Complexes
;
_journal_issue 21
_journal_name_full Organometallics
_journal_page_first 6234
_journal_paper_doi 10.1021/om9006455
_journal_volume 28
_journal_year 2009
_chemical_formula_sum 'C33 H29 B Cl Ir N2 O P2'
_chemical_formula_weight 769.98
_chemical_name_systematic
; 
 ? 
;
_space_group_IT_number 15
_symmetry_cell_setting monoclinic
_symmetry_space_group_name_Hall '-C 2yc'
_symmetry_space_group_name_H-M 'C 1 2/c 1'
_atom_sites_solution_hydrogens geom
_atom_sites_solution_primary direct
_atom_sites_solution_secondary difmap
_audit_creation_method SHELXL-97
_cell_angle_alpha 90
_cell_angle_beta 119.266(3)
_cell_angle_gamma 90
_cell_formula_units_Z 4
_cell_length_a 17.000(13)
_cell_length_b 12.701(8)
_cell_length_c 15.972(11)
_cell_measurement_reflns_used 4676
_cell_measurement_temperature 103.1500
_cell_measurement_theta_max 27.4835
_cell_measurement_theta_min 3.0132
_cell_volume 3008(4)
_computing_cell_refinement 'RIGAKU CrystalClear'
_computing_data_collection 'RIGAKU CrystalClear'
_computing_data_reduction 'RIGAKU CrystalClear'
_computing_molecular_graphics ORTEP-III
_computing_structure_refinement 'SHELXL-97 (Sheldrick, 1997)'
_computing_structure_solution SIR-97
_diffrn_ambient_temperature 103(2)
_diffrn_detector_area_resol_mean 7.31
_diffrn_measured_fraction_theta_full 0.991
_diffrn_measured_fraction_theta_max 0.991
_diffrn_measurement_device_type 'RIGAKU/MSC Meacury CCD'
_diffrn_measurement_method 'omega scans'
_diffrn_radiation_monochromator graphite
_diffrn_radiation_source 'fine-focus sealed tube'
_diffrn_radiation_type MoK\a
_diffrn_radiation_wavelength 0.71070
_diffrn_reflns_av_R_equivalents 0.0457
_diffrn_reflns_av_sigmaI/netI 0.0422
_diffrn_reflns_limit_h_max 20
_diffrn_reflns_limit_h_min -17
_diffrn_reflns_limit_k_max 15
_diffrn_reflns_limit_k_min -15
_diffrn_reflns_limit_l_max 18
_diffrn_reflns_limit_l_min -16
_diffrn_reflns_number 9567
_diffrn_reflns_theta_full 25.00
_diffrn_reflns_theta_max 25.00
_diffrn_reflns_theta_min 3.01
_exptl_absorpt_coefficient_mu 4.664
_exptl_absorpt_correction_T_max 0.6527
_exptl_absorpt_correction_T_min 0.3885
_exptl_absorpt_correction_type numerical
_exptl_absorpt_process_details 'Jacobson, R. (1998) Private communication'
_exptl_crystal_colour Colorless
_exptl_crystal_density_diffrn 1.700
_exptl_crystal_density_method 'not measured'
_exptl_crystal_description Block
_exptl_crystal_F_000 1512
_exptl_crystal_size_max 0.25
_exptl_crystal_size_mid 0.10
_exptl_crystal_size_min 0.10
_refine_diff_density_max 1.744
_refine_diff_density_min -0.599
_refine_diff_density_rms 0.108
_refine_ls_extinction_method none
_refine_ls_goodness_of_fit_ref 1.113
_refine_ls_hydrogen_treatment constr
_refine_ls_matrix_type full
_refine_ls_number_parameters 251
_refine_ls_number_reflns 2627
_refine_ls_number_restraints 18
_refine_ls_restrained_S_all 1.110
_refine_ls_R_factor_all 0.0357
_refine_ls_R_factor_gt 0.0310
_refine_ls_shift/su_max 0.000
_refine_ls_shift/su_mean 0.000
_refine_ls_structure_factor_coef Fsqd
_refine_ls_weighting_details 'calc w=1/[\s^2^(Fo^2^)+(0.0102P)^2^+12.4762P] where P=(Fo^2^+2Fc^2^)/3'
_refine_ls_weighting_scheme calc
_refine_ls_wR_factor_gt 0.0589
_refine_ls_wR_factor_ref 0.0612
_reflns_number_gt 2432
_reflns_number_total 2627
_reflns_threshold_expression >2sigma(I)
_cod_data_source_file om9006455_si_002.cif
_cod_data_source_block 3b
_cod_depositor_comments
;
The following automatic conversions were performed:
'_atom_site_symetry_multiplicity' tag replaced with
'_atom_site_symmetry_multiplicity'.

Automatic conversion script
Id: cif_correct_tags 1440 2010-10-19 06:21:57Z saulius 

The following automatic conversions were performed:

'_exptl_absorpt_correction_type' value 'Numerical' changed to
'numerical' according to
/home/saulius/struct/CIF-dictionaries/cif_core.dic dictionary named
'cif_core.dic' version 2.4.2 from 2011-04-26.

Automatic conversion script
Id: cif_fix_values 1715 2011-07-08 13:25:40Z adriana 
;
_cod_original_sg_symbol_H-M C2/c
_cod_database_code 4070196

loop_
_symmetry_equiv_pos_as_xyz
'x, y, z'
'-x, y, -z+1/2'
'x+1/2, y+1/2, z'
'-x+1/2, y+1/2, -z+1/2'
'-x, -y, -z'
'x, -y, z-1/2'
'-x+1/2, -y+1/2, -z'
'x+1/2, -y+1/2, z-1/2'

loop_
_atom_site_label
_atom_site_type_symbol
_atom_site_fract_x
_atom_site_fract_y
_atom_site_fract_z
_atom_site_U_iso_or_equiv
_atom_site_adp_type
_atom_site_occupancy
_atom_site_symmetry_multiplicity
_atom_site_calc_flag
_atom_site_refinement_flags
_atom_site_disorder_assembly
_atom_site_disorder_group
Ir1 Ir 0.5000 0.05908(2) 0.7500 0.02723(10) Uani 1 2 d S . .
Cl1 Cl 0.5000 0.25682(13) 0.7500 0.0464(5) Uani 1 2 d S . .
C1 C 0.5715(6) 0.0716(7) 0.8918(8) 0.031(2) Uani 0.50 1 d P . .
O1 O 0.6142(5) 0.0817(5) 0.9739(5) 0.0372(17) Uani 0.50 1 d P . .
B1 B 0.5000 -0.0992(6) 0.7500 0.0230(16) Uani 1 2 d S . .
N1 N 0.5588(2) -0.1660(3) 0.7334(3) 0.0233(8) Uani 1 1 d . . .
C2 C 0.5353(3) -0.2707(3) 0.7385(3) 0.0261(11) Uani 1 1 d . . .
C3 C 0.5690(3) -0.3640(4) 0.7255(4) 0.0367(13) Uani 1 1 d . . .
H1 H 0.6149 -0.3643 0.7079 0.044 Uiso 1 1 calc R . .
C4 C 0.5345(3) -0.4582(4) 0.7389(4) 0.0472(16) Uani 1 1 d . . .
H2 H 0.5587 -0.5233 0.7326 0.057 Uiso 1 1 calc R . .
C5 C 0.6215(3) -0.1223(4) 0.7073(4) 0.0379(13) Uani 1 1 d . A .
H3 H 0.6008 -0.1341 0.6384 0.046 Uiso 1 1 calc R . .
H4 H 0.6819 -0.1545 0.7456 0.046 Uiso 1 1 calc R . .
P1 P 0.62531(9) 0.02265(10) 0.73400(9) 0.0286(3) Uani 1 1 d . . .
C6 C 0.7331(3) 0.0487(4) 0.8407(3) 0.0275(11) Uani 1 1 d . A .
C7 C 0.7454(3) 0.1480(4) 0.8802(4) 0.0501(16) Uani 1 1 d . . .
H5 H 0.6991 0.1991 0.8497 0.060 Uiso 1 1 calc R A .
C8 C 0.8232(4) 0.1749(5) 0.9626(4) 0.0551(17) Uani 1 1 d . A .
H6 H 0.8303 0.2440 0.9880 0.066 Uiso 1 1 calc R . .
C9 C 0.8901(4) 0.1025(5) 1.0078(4) 0.0421(14) Uani 1 1 d . . .
H7 H 0.9434 0.1205 1.0654 0.050 Uiso 1 1 calc R A .
C10 C 0.8799(4) 0.0036(5) 0.9696(4) 0.0579(18) Uani 1 1 d . A .
H8 H 0.9266 -0.0469 1.0006 0.070 Uiso 1 1 calc R . .
C11 C 0.8019(4) -0.0236(4) 0.8858(4) 0.0500(16) Uani 1 1 d . . .
H9 H 0.7959 -0.0922 0.8596 0.060 Uiso 1 1 calc R A .
C12 C 0.6264(10) 0.0994(14) 0.6357(11) 0.023(3) Uani 0.49(2) 1 d PU A 1
C13 C 0.5582(12) 0.1640(13) 0.5748(12) 0.027(3) Uani 0.49(2) 1 d P A 1
H10 H 0.5062 0.1733 0.5818 0.032 Uiso 0.49(2) 1 calc PR A 1
C14 C 0.5655(12) 0.2164(12) 0.5019(11) 0.031(4) Uani 0.49(2) 1 d P A 1
H11 H 0.5186 0.2620 0.4596 0.037 Uiso 0.49(2) 1 calc PR A 1
C15 C 0.6409(14) 0.2022(19) 0.4908(14) 0.038(5) Uani 0.49(2) 1 d P A 1
H12 H 0.6441 0.2363 0.4396 0.045 Uiso 0.49(2) 1 calc PR A 1
C16 C 0.7107(10) 0.1395(18) 0.5531(12) 0.042(4) Uani 0.49(2) 1 d P A 1
H13 H 0.7629 0.1317 0.5462 0.051 Uiso 0.49(2) 1 calc PR A 1
C17 C 0.7048(9) 0.0869(15) 0.6272(9) 0.030(3) Uani 0.49(2) 1 d P A 1
H14 H 0.7529 0.0435 0.6711 0.036 Uiso 0.49(2) 1 calc PR A 1
C18 C 0.6492(10) 0.0716(12) 0.6422(10) 0.024(3) Uani 0.51(2) 1 d PU A 2
C19 C 0.6014(13) 0.1616(13) 0.5923(12) 0.031(4) Uani 0.51(2) 1 d P A 2
H15 H 0.5620 0.1957 0.6101 0.037 Uiso 0.51(2) 1 calc PR A 2
C20 C 0.6116(14) 0.2013(12) 0.5162(14) 0.035(5) Uani 0.51(2) 1 d P A 2
H16 H 0.5779 0.2609 0.4810 0.041 Uiso 0.51(2) 1 calc PR A 2
C21 C 0.6708(13) 0.1532(16) 0.4933(13) 0.040(4) Uani 0.51(2) 1 d P A 2
H17 H 0.6785 0.1803 0.4423 0.047 Uiso 0.51(2) 1 calc PR A 2
C22 C 0.7193(9) 0.0661(19) 0.5432(9) 0.050(4) Uani 0.51(2) 1 d P A 2
H18 H 0.7602 0.0337 0.5266 0.060 Uiso 0.51(2) 1 calc PR A 2
C23 C 0.7087(8) 0.0254(17) 0.6178(9) 0.035(4) Uani 0.51(2) 1 d P A 2
H19 H 0.7425 -0.0345 0.6521 0.042 Uiso 0.51(2) 1 calc PR A 2

loop_
_atom_site_aniso_label
_atom_site_aniso_U_11
_atom_site_aniso_U_22
_atom_site_aniso_U_33
_atom_site_aniso_U_23
_atom_site_aniso_U_13
_atom_site_aniso_U_12
Ir1 0.02235(15) 0.01578(14) 0.03305(17) 0.000 0.00537(11) 0.000
Cl1 0.0854(15) 0.0121(9) 0.0493(12) 0.000 0.0388(11) 0.000
C1 0.022(5) 0.017(5) 0.046(7) 0.001(4) 0.011(5) 0.003(4)
O1 0.043(4) 0.029(4) 0.029(4) 0.004(3) 0.009(4) 0.007(3)
B1 0.018(4) 0.029(4) 0.017(4) 0.000 0.005(3) 0.000
N1 0.0215(19) 0.021(2) 0.028(2) -0.0038(16) 0.0123(17) -0.0011(16)
C2 0.023(2) 0.016(2) 0.027(3) -0.0030(19) 0.003(2) -0.0028(18)
C3 0.021(3) 0.029(3) 0.047(3) -0.009(2) 0.006(2) 0.002(2)
C4 0.033(3) 0.013(3) 0.069(4) -0.009(2) 0.005(3) 0.002(2)
C5 0.031(3) 0.039(3) 0.050(3) -0.029(3) 0.025(3) -0.015(2)
P1 0.0323(7) 0.0255(7) 0.0282(7) -0.0077(5) 0.0150(6) -0.0117(5)
C6 0.027(2) 0.029(3) 0.031(3) -0.008(2) 0.017(2) -0.008(2)
C7 0.026(3) 0.038(3) 0.065(4) -0.025(3) 0.006(3) 0.003(2)
C8 0.033(3) 0.048(4) 0.071(4) -0.036(3) 0.016(3) -0.010(3)
C9 0.037(3) 0.046(3) 0.034(3) -0.008(3) 0.009(2) -0.010(3)
C10 0.063(4) 0.039(4) 0.037(3) 0.008(3) -0.002(3) 0.008(3)
C11 0.067(4) 0.026(3) 0.033(3) -0.002(2) 0.005(3) 0.001(3)
C12 0.022(4) 0.023(4) 0.024(3) -0.001(3) 0.012(3) 0.002(3)
C13 0.028(8) 0.029(7) 0.033(8) -0.003(5) 0.024(8) -0.014(8)
C14 0.027(8) 0.038(8) 0.028(7) -0.003(5) 0.014(7) -0.009(7)
C15 0.035(12) 0.057(13) 0.027(8) 0.002(9) 0.020(7) -0.012(9)
C16 0.031(7) 0.059(13) 0.043(9) -0.003(8) 0.022(7) -0.017(7)
C17 0.022(6) 0.036(9) 0.032(6) 0.000(6) 0.012(5) -0.007(6)
C18 0.022(4) 0.023(4) 0.023(3) 0.000(3) 0.009(3) 0.000(3)
C19 0.035(10) 0.026(7) 0.038(8) -0.006(6) 0.022(8) -0.008(8)
C20 0.037(12) 0.026(7) 0.044(10) 0.004(6) 0.022(9) -0.011(8)
C21 0.035(10) 0.057(12) 0.025(8) 0.001(9) 0.013(7) -0.016(8)
C22 0.046(7) 0.072(13) 0.035(7) -0.001(8) 0.023(6) -0.011(8)
C23 0.033(6) 0.045(10) 0.030(6) 0.010(7) 0.018(5) 0.009(7)

loop_
_atom_type_symbol
_atom_type_description
_atom_type_scat_dispersion_real
_atom_type_scat_dispersion_imag
_atom_type_scat_source
C C 0.0033 0.0016 'International Tables Vol C Tables 4.2.6.8 and 6.1.1.4'
H H 0.0000 0.0000 'International Tables Vol C Tables 4.2.6.8 and 6.1.1.4'
B B 0.0013 0.0007 'International Tables Vol C Tables 4.2.6.8 and 6.1.1.4'
N N 0.0061 0.0033 'International Tables Vol C Tables 4.2.6.8 and 6.1.1.4'
O O 0.0106 0.0060 'International Tables Vol C Tables 4.2.6.8 and 6.1.1.4'
P P 0.1023 0.0942 'International Tables Vol C Tables 4.2.6.8 and 6.1.1.4'
Cl Cl 0.1484 0.1585 'International Tables Vol C Tables 4.2.6.8 and 6.1.1.4'
Ir Ir -1.4442 7.9887 'International Tables Vol C Tables 4.2.6.8 and 6.1.1.4'

loop_
_geom_angle_atom_site_label_1
_geom_angle_atom_site_label_2
_geom_angle_atom_site_label_3
_geom_angle
_geom_angle_site_symmetry_1
_geom_angle_site_symmetry_3
C1 Ir1 C1 170.8(5) . 2_656
C1 Ir1 B1 94.6(3) . .
C1 Ir1 B1 94.6(3) 2_656 .
C1 Ir1 P1 93.4(3) . .
C1 Ir1 P1 88.4(3) 2_656 .
B1 Ir1 P1 78.46(3) . .
C1 Ir1 P1 88.4(3) . 2_656
C1 Ir1 P1 93.4(3) 2_656 2_656
B1 Ir1 P1 78.46(3) . 2_656
P1 Ir1 P1 156.92(7) . 2_656
C1 Ir1 Cl1 85.4(3) . .
C1 Ir1 Cl1 85.4(3) 2_656 .
B1 Ir1 Cl1 180.000(1) . .
P1 Ir1 Cl1 101.54(3) . .
P1 Ir1 Cl1 101.54(3) 2_656 .
O1 C1 Ir1 177.9(8) . .
N1 B1 N1 107.3(6) 2_656 .
N1 B1 Ir1 126.4(3) 2_656 .
N1 B1 Ir1 126.4(3) . .
C2 N1 B1 107.9(4) . .
C2 N1 C5 131.1(4) . .
B1 N1 C5 120.7(4) . .
C3 C2 N1 131.1(4) . .
C3 C2 C2 120.5(3) . 2_656
N1 C2 C2 108.5(2) . 2_656
C2 C3 C4 118.6(5) . .
C2 C3 H1 120.7 . .
C4 C3 H1 120.7 . .
C4 C4 C3 120.9(3) 2_656 .
C4 C4 H2 119.6 2_656 .
C3 C4 H2 119.6 . .
N1 C5 P1 105.1(3) . .
N1 C5 H3 110.7 . .
P1 C5 H3 110.7 . .
N1 C5 H4 110.7 . .
P1 C5 H4 110.7 . .
H3 C5 H4 108.8 . .
C18 P1 C6 100.0(5) . .
C6 P1 C12 105.9(5) . .
C18 P1 C5 98.5(5) . .
C6 P1 C5 107.3(2) . .
C12 P1 C5 109.6(5) . .
C18 P1 Ir1 127.1(5) . .
C6 P1 Ir1 114.82(16) . .
C12 P1 Ir1 112.3(5) . .
C5 P1 Ir1 106.81(15) . .
C7 C6 C11 118.0(5) . .
C7 C6 P1 116.9(4) . .
C11 C6 P1 125.1(4) . .
C8 C7 C6 121.6(5) . .
C8 C7 H5 119.2 . .
C6 C7 H5 119.2 . .
C9 C8 C7 120.1(5) . .
C9 C8 H6 119.9 . .
C7 C8 H6 119.9 . .
C8 C9 C10 119.4(5) . .
C8 C9 H7 120.3 . .
C10 C9 H7 120.3 . .
C9 C10 C11 120.7(5) . .
C9 C10 H8 119.6 . .
C11 C10 H8 119.6 . .
C6 C11 C10 120.2(5) . .
C6 C11 H9 119.9 . .
C10 C11 H9 119.9 . .
C13 C12 C17 120.8(14) . .
C13 C12 P1 124.2(11) . .
C17 C12 P1 115.0(11) . .
C12 C13 C14 119.3(14) . .
C12 C13 H10 120.4 . .
C14 C13 H10 120.4 . .
C15 C14 C13 120.5(14) . .
C15 C14 H11 119.7 . .
C13 C14 H11 119.7 . .
C16 C15 C14 120.6(16) . .
C16 C15 H12 119.7 . .
C14 C15 H12 119.7 . .
C15 C16 C17 119.6(14) . .
C15 C16 H13 120.2 . .
C17 C16 H13 120.2 . .
C16 C17 C12 119.2(13) . .
C16 C17 H14 120.4 . .
C12 C17 H14 120.4 . .
C23 C18 C19 119.2(14) . .
C23 C18 P1 124.6(10) . .
C19 C18 P1 116.2(11) . .
C20 C19 C18 120.1(14) . .
C20 C19 H15 119.9 . .
C18 C19 H15 119.9 . .
C21 C20 C19 119.2(14) . .
C21 C20 H16 120.4 . .
C19 C20 H16 120.4 . .
C20 C21 C22 120.9(15) . .
C20 C21 H17 119.5 . .
C22 C21 H17 119.5 . .
C21 C22 C23 120.2(14) . .
C21 C22 H18 119.9 . .
C23 C22 H18 119.9 . .
C18 C23 C22 120.3(13) . .
C18 C23 H19 119.9 . .
C22 C23 H19 119.9 . .

loop_
_geom_bond_atom_site_label_1
_geom_bond_atom_site_label_2
_geom_bond_distance
_geom_bond_site_symmetry_2
Ir1 C1 1.985(11) .
Ir1 C1 1.985(11) 2_656
Ir1 B1 2.010(8) .
Ir1 P1 2.313(2) .
Ir1 P1 2.313(2) 2_656
Ir1 Cl1 2.511(2) .
C1 O1 1.155(11) .
B1 N1 1.431(6) 2_656
B1 N1 1.431(6) .
N1 C2 1.402(6) .
N1 C5 1.433(6) .
C2 C3 1.376(6) .
C2 C2 1.416(9) 2_656
C3 C4 1.394(7) .
C3 H1 0.9500 .
C4 C4 1.381(11) 2_656
C4 H2 0.9500 .
C5 P1 1.883(5) .
C5 H3 0.9900 .
C5 H4 0.9900 .
P1 C18 1.813(16) .
P1 C6 1.822(5) .
P1 C12 1.855(17) .
C6 C7 1.379(7) .
C6 C11 1.381(7) .
C7 C8 1.378(7) .
C7 H5 0.9500 .
C8 C9 1.362(8) .
C8 H6 0.9500 .
C9 C10 1.370(8) .
C9 H7 0.9500 .
C10 C11 1.390(7) .
C10 H8 0.9500 .
C11 H9 0.9500 .
C12 C13 1.37(2) .
C12 C17 1.412(19) .
C13 C14 1.40(2) .
C13 H10 0.9500 .
C14 C15 1.39(2) .
C14 H11 0.9500 .
C15 C16 1.37(3) .
C15 H12 0.9500 .
C16 C17 1.41(2) .
C16 H13 0.9500 .
C17 H14 0.9500 .
C18 C23 1.380(18) .
C18 C19 1.40(2) .
C19 C20 1.40(2) .
C19 H15 0.9500 .
C20 C21 1.37(2) .
C20 H16 0.9500 .
C21 C22 1.38(2) .
C21 H17 0.9500 .
C22 C23 1.388(17) .
C22 H18 0.9500 .
C23 H19 0.9500 .

loop_
_geom_torsion_atom_site_label_1
_geom_torsion_atom_site_label_2
_geom_torsion_atom_site_label_3
_geom_torsion_atom_site_label_4
_geom_torsion
_geom_torsion_site_symmetry_1
_geom_torsion_site_symmetry_4
C1 Ir1 B1 N1 81.5(3) . 2_656
C1 Ir1 B1 N1 -98.5(3) 2_656 2_656
P1 Ir1 B1 N1 174.08(18) . 2_656
P1 Ir1 B1 N1 -5.92(18) 2_656 2_656
C1 Ir1 B1 N1 -98.5(3) . .
C1 Ir1 B1 N1 81.5(3) 2_656 .
P1 Ir1 B1 N1 -5.92(18) . .
P1 Ir1 B1 N1 174.08(18) 2_656 .
N1 B1 N1 C2 0.8(2) 2_656 .
Ir1 B1 N1 C2 -179.2(2) . .
N1 B1 N1 C5 175.3(4) 2_656 .
Ir1 B1 N1 C5 -4.7(4) . .
B1 N1 C2 C3 178.1(4) . .
C5 N1 C2 C3 4.4(8) . .
B1 N1 C2 C2 -2.1(6) . 2_656
C5 N1 C2 C2 -175.8(5) . 2_656
N1 C2 C3 C4 177.5(5) . .
C2 C2 C3 C4 -2.2(8) 2_656 .
C2 C3 C4 C4 2.4(10) . 2_656
C2 N1 C5 P1 -172.8(4) . .
B1 N1 C5 P1 14.2(5) . .
N1 C5 P1 C18 -149.5(6) . .
N1 C5 P1 C6 107.2(3) . .
N1 C5 P1 C12 -138.3(6) . .
N1 C5 P1 Ir1 -16.4(4) . .
C1 Ir1 P1 C18 -139.6(6) . .
C1 Ir1 P1 C18 31.4(6) 2_656 .
B1 Ir1 P1 C18 126.4(5) . .
P1 Ir1 P1 C18 126.4(5) 2_656 .
Cl1 Ir1 P1 C18 -53.6(5) . .
C1 Ir1 P1 C6 -13.4(3) . .
C1 Ir1 P1 C6 157.6(3) 2_656 .
B1 Ir1 P1 C6 -107.39(18) . .
P1 Ir1 P1 C6 -107.39(18) 2_656 .
Cl1 Ir1 P1 C6 72.61(18) . .
C1 Ir1 P1 C12 -134.5(5) . .
C1 Ir1 P1 C12 36.5(5) 2_656 .
B1 Ir1 P1 C12 131.5(5) . .
P1 Ir1 P1 C12 131.5(5) 2_656 .
Cl1 Ir1 P1 C12 -48.5(5) . .
C1 Ir1 P1 C5 105.4(3) . .
C1 Ir1 P1 C5 -83.6(3) 2_656 .
B1 Ir1 P1 C5 11.37(18) . .
P1 Ir1 P1 C5 11.37(18) 2_656 .
Cl1 Ir1 P1 C5 -168.63(18) . .
C18 P1 C6 C7 85.7(7) . .
C12 P1 C6 C7 71.0(7) . .
C5 P1 C6 C7 -172.1(4) . .
Ir1 P1 C6 C7 -53.5(5) . .
C18 P1 C6 C11 -95.9(7) . .
C12 P1 C6 C11 -110.6(7) . .
C5 P1 C6 C11 6.4(5) . .
Ir1 P1 C6 C11 124.9(4) . .
C11 C6 C7 C8 -0.7(9) . .
P1 C6 C7 C8 177.8(5) . .
C6 C7 C8 C9 -0.6(10) . .
C7 C8 C9 C10 1.2(10) . .
C8 C9 C10 C11 -0.5(10) . .
C7 C6 C11 C10 1.3(9) . .
P1 C6 C11 C10 -177.1(5) . .
C9 C10 C11 C6 -0.8(10) . .
C18 P1 C12 C13 160(4) . .
C6 P1 C12 C13 -130.8(13) . .
C5 P1 C12 C13 113.8(14) . .
Ir1 P1 C12 C13 -4.7(15) . .
C18 P1 C12 C17 -20(2) . .
C6 P1 C12 C17 49.1(11) . .
C5 P1 C12 C17 -66.3(11) . .
Ir1 P1 C12 C17 175.2(9) . .
C17 C12 C13 C14 1(2) . .
P1 C12 C13 C14 -178.7(11) . .
C12 C13 C14 C15 1(2) . .
C13 C14 C15 C16 -2(3) . .
C14 C15 C16 C17 2(3) . .
C15 C16 C17 C12 0(2) . .
C13 C12 C17 C16 -2(2) . .
P1 C12 C17 C16 178.2(10) . .
C6 P1 C18 C23 68.4(13) . .
C12 P1 C18 C23 -178(4) . .
C5 P1 C18 C23 -40.9(14) . .
Ir1 P1 C18 C23 -159.6(12) . .
C6 P1 C18 C19 -113.0(10) . .
C12 P1 C18 C19 1(2) . .
C5 P1 C18 C19 137.7(11) . .
Ir1 P1 C18 C19 19.0(13) . .
C23 C18 C19 C20 2(2) . .
P1 C18 C19 C20 -176.2(11) . .
C18 C19 C20 C21 -2(2) . .
C19 C20 C21 C22 1(2) . .
C20 C21 C22 C23 0(2) . .
C19 C18 C23 C22 -2(2) . .
P1 C18 C23 C22 177.0(10) . .
C21 C22 C23 C18 0(2) . .
